data_2231754
loop_
_publ_author_name
'Huang, Miao-Ling'

_publ_section_title
;
 4,4'-Bipyridine--4-(<i>p</i>-toluenesulfonamido)benzoic acid (1/2)
;
_journal_coeditor_code XU5301
_journal_issue 9
_journal_name_full 'Acta Crystallographica Section E'
_journal_page_first o2495
_journal_paper_doi 10.1107/S1600536811034544
_journal_volume 67
_journal_year 2011
_chemical_formula_iupac 'C14 H13 N O4 S, 0.5C10 H8 N2'
_chemical_formula_moiety 'C14 H13 N O4 S, 0.5(C10 H8 N2)'
_chemical_formula_sum 'C19 H17 N2 O4 S'
_chemical_formula_weight 369.41
_chemical_name_systematic
;
4,4'-Bipyridine--4-(<i>p</i>-toluenesulfonamido)benzoic acid (1/2)
;
_space_group_IT_number 14
_symmetry_cell_setting monoclinic
_symmetry_space_group_name_Hall '-P 2yn'
_symmetry_space_group_name_H-M 'P 1 21/n 1'
_atom_sites_solution_hydrogens geom
_atom_sites_solution_primary direct
_atom_sites_solution_secondary difmap
_audit_creation_method SHELXL-97
_cell_angle_alpha 90.00
_cell_angle_beta 94.137(2)
_cell_angle_gamma 90.00
_cell_formula_units_Z 4
_cell_length_a 5.8732(7)
_cell_length_b 8.1240(10)
_cell_length_c 36.806(5)
_cell_measurement_reflns_used 2422
_cell_measurement_temperature 296(2)
_cell_measurement_theta_max 23.63
_cell_measurement_theta_min 2.57
_cell_volume 1751.6(4)
_computing_cell_refinement 'SAINT (Bruker, 2007)'
_computing_data_collection 'SMART (Bruker, 2007)'
_computing_data_reduction 'SAINT (Bruker, 2007)'
_computing_molecular_graphics 'SHELXTL (Sheldrick, 2008)'
_computing_publication_material 'SHELXTL (Sheldrick, 2008)'
_computing_structure_refinement 'SHELXTL (Sheldrick, 2008)'
_computing_structure_solution 'SHELXTL (Sheldrick, 2008)'
_diffrn_ambient_temperature 296(2)
_diffrn_measured_fraction_theta_full 0.996
_diffrn_measured_fraction_theta_max 0.996
_diffrn_measurement_device_type 'Bruker SMART CCD area-detector'
_diffrn_measurement_method '\f and \w'
_diffrn_radiation_monochromator graphite
_diffrn_radiation_source 'fine-focus sealed tube'
_diffrn_radiation_type MoK\a
_diffrn_radiation_wavelength 0.71073
_diffrn_reflns_av_R_equivalents 0.0264
_diffrn_reflns_av_sigmaI/netI 0.0389
_diffrn_reflns_limit_h_max 7
_diffrn_reflns_limit_h_min -6
_diffrn_reflns_limit_k_max 7
_diffrn_reflns_limit_k_min -9
_diffrn_reflns_limit_l_max 44
_diffrn_reflns_limit_l_min -44
_diffrn_reflns_number 7704
_diffrn_reflns_theta_full 25.50
_diffrn_reflns_theta_max 25.50
_diffrn_reflns_theta_min 2.57
_diffrn_standards_decay_% 0
_diffrn_standards_interval_count 0
_diffrn_standards_interval_time 0
_diffrn_standards_number 0
_exptl_absorpt_coefficient_mu 0.212
_exptl_absorpt_correction_T_max 0.9567
_exptl_absorpt_correction_T_min 0.9217
_exptl_absorpt_correction_type multi-scan
_exptl_absorpt_process_details '(SADABS; Bruker, 2001)'
_exptl_crystal_colour colourless
_exptl_crystal_density_diffrn 1.401
_exptl_crystal_density_method 'not measured'
_exptl_crystal_description block
_exptl_crystal_F_000 772
_exptl_crystal_size_max 0.39
_exptl_crystal_size_mid 0.24
_exptl_crystal_size_min 0.21
_refine_diff_density_max 0.213
_refine_diff_density_min -0.244
_refine_ls_extinction_coef 0.0079(11)
_refine_ls_extinction_expression Fc^*^=kFc[1+0.001xFc^2^\l^3^/sin(2\q)]^-1/4^
_refine_ls_extinction_method 'SHELXTL (Sheldrick, 2008)'
_refine_ls_goodness_of_fit_ref 0.994
_refine_ls_hydrogen_treatment constr
_refine_ls_matrix_type full
_refine_ls_number_parameters 237
_refine_ls_number_reflns 3234
_refine_ls_number_restraints 0
_refine_ls_restrained_S_all 0.994
_refine_ls_R_factor_all 0.0588
_refine_ls_R_factor_gt 0.0390
_refine_ls_shift/su_max 0.000
_refine_ls_shift/su_mean 0.000
_refine_ls_structure_factor_coef Fsqd
_refine_ls_weighting_details 'calc w=1/[\s^2^(Fo^2^)+(0.0567P)^2^+0.0000P] where P=(Fo^2^+2Fc^2^)/3'
_refine_ls_weighting_scheme calc
_refine_ls_wR_factor_gt 0.0991
_refine_ls_wR_factor_ref 0.1066
_reflns_number_gt 2255
_reflns_number_total 3234
_reflns_threshold_expression I>2\s(I)
_cod_data_source_file xu5301.cif
_cod_data_source_block I
_cod_original_sg_symbol_H-M 'P 21/n'
_cod_database_code 2231754
_cod_database_fobs_code 2231754

loop_
_symmetry_equiv_pos_as_xyz
'x, y, z'
'-x+1/2, y+1/2, -z+1/2'
'-x, -y, -z'
'x-1/2, -y-1/2, z-1/2'

loop_
_atom_site_type_symbol
_atom_site_label
_atom_site_fract_x
_atom_site_fract_y
_atom_site_fract_z
_atom_site_U_iso_or_equiv
_atom_site_adp_type
_atom_site_calc_flag
_atom_site_refinement_flags
_atom_site_occupancy
_atom_site_symmetry_multiplicity
C C1 0.5273(3) 1.1613(2) 0.09831(5) 0.0455(5) Uani d . 1 1
C C2 0.3358(4) 1.1518(2) 0.11792(6) 0.0572(6) Uani d . 1 1
H H2 0.2583 1.2478 0.1232 0.069 Uiso calc R 1 1
C C3 0.2574(4) 1.0027(3) 0.12985(6) 0.0571(6) Uani d . 1 1
H H3 0.1270 0.9983 0.1427 0.069 Uiso calc R 1 1
C C4 0.3736(3) 0.8592(2) 0.12256(5) 0.0450(5) Uani d . 1 1
C C5 0.5699(3) 0.8680(2) 0.10403(5) 0.0495(5) Uani d . 1 1
H H5 0.6516 0.7727 0.0998 0.059 Uiso calc R 1 1
C C6 0.6449(3) 1.0172(2) 0.09175(5) 0.0495(5) Uani d . 1 1
H H6 0.7756 1.0215 0.0789 0.059 Uiso calc R 1 1
C C7 0.5983(4) 1.3224(3) 0.08396(6) 0.0544(5) Uani d . 1 1
C C8 0.3248(3) 0.6500(2) 0.20402(5) 0.0432(5) Uani d . 1 1
C C9 0.5294(3) 0.5665(2) 0.20487(6) 0.0569(6) Uani d . 1 1
H H9 0.5745 0.5147 0.1840 0.068 Uiso calc R 1 1
C C10 0.6658(4) 0.5605(3) 0.23665(7) 0.0622(6) Uani d . 1 1
H H10 0.8045 0.5052 0.2370 0.075 Uiso calc R 1 1
C C11 0.6024(4) 0.6350(3) 0.26843(6) 0.0558(6) Uani d . 1 1
C C12 0.3979(4) 0.7180(3) 0.26679(6) 0.0606(6) Uani d . 1 1
H H12 0.3521 0.7696 0.2876 0.073 Uiso calc R 1 1
C C13 0.2597(3) 0.7264(2) 0.23507(6) 0.0541(5) Uani d . 1 1
H H13 0.1223 0.7836 0.2346 0.065 Uiso calc R 1 1
C C14 0.7556(4) 0.6262(3) 0.30290(7) 0.0854(8) Uani d . 1 1
H H14A 0.8893 0.5632 0.2986 0.128 Uiso calc PR 0.50 1
H H14B 0.6755 0.5743 0.3217 0.128 Uiso calc PR 0.50 1
H H14C 0.7997 0.7354 0.3105 0.128 Uiso calc PR 0.50 1
H H14D 0.6870 0.6854 0.3219 0.128 Uiso calc PR 0.50 1
H H14E 0.9008 0.6743 0.2988 0.128 Uiso calc PR 0.50 1
H H14F 0.7766 0.5132 0.3100 0.128 Uiso calc PR 0.50 1
C C15 0.7243(5) 0.6866(3) 0.00908(8) 0.0912(9) Uani d . 1 1
H H15 0.5864 0.6378 0.0011 0.109 Uiso calc R 1 1
C C16 0.7715(4) 0.8401(3) -0.00428(7) 0.0784(8) Uani d . 1 1
H H16 0.6671 0.8914 -0.0208 0.094 Uiso calc R 1 1
C C17 0.9707(3) 0.9168(2) 0.00662(5) 0.0447(5) Uani d . 1 1
C C18 1.1119(4) 0.8311(3) 0.03098(6) 0.0745(7) Uani d . 1 1
H H18 1.2501 0.8772 0.0397 0.089 Uiso calc R 1 1
C C19 1.0513(5) 0.6771(3) 0.04270(7) 0.0818(8) Uani d . 1 1
H H19 1.1528 0.6220 0.0590 0.098 Uiso calc R 1 1
N N1 0.2922(3) 0.70046(19) 0.13109(4) 0.0559(5) Uani d . 1 1
H H1 0.3281 0.6224 0.1168 0.067 Uiso calc R 1 1
N N2 0.8605(4) 0.6044(2) 0.03226(5) 0.0681(5) Uani d . 1 1
O O1 0.5113(3) 1.45211(18) 0.09093(5) 0.0797(5) Uani d . 1 1
O O2 0.7586(3) 1.31137(17) 0.06109(5) 0.0780(5) Uani d . 1 1
H H2A 0.7877 1.4033 0.0535 0.117 Uiso calc R 1 1
O O3 -0.0355(2) 0.76526(18) 0.16802(4) 0.0655(4) Uani d . 1 1
O O4 0.0804(3) 0.47892(17) 0.15660(4) 0.0686(5) Uani d . 1 1
S S1 0.14014(9) 0.64661(6) 0.164306(13) 0.05199(19) Uani d . 1 1

loop_
_atom_site_aniso_label
_atom_site_aniso_U_11
_atom_site_aniso_U_22
_atom_site_aniso_U_33
_atom_site_aniso_U_12
_atom_site_aniso_U_13
_atom_site_aniso_U_23
C1 0.0551(12) 0.0388(12) 0.0428(10) 0.0030(9) 0.0042(9) 0.0038(9)
C2 0.0691(14) 0.0414(13) 0.0628(13) 0.0050(11) 0.0161(11) -0.0028(10)
C3 0.0639(14) 0.0463(13) 0.0638(14) 0.0018(11) 0.0220(11) 0.0019(10)
C4 0.0599(12) 0.0394(11) 0.0357(10) 0.0014(10) 0.0032(9) 0.0032(8)
C5 0.0593(12) 0.0385(12) 0.0507(11) 0.0077(10) 0.0053(10) 0.0044(9)
C6 0.0541(12) 0.0481(13) 0.0470(11) 0.0033(10) 0.0093(9) 0.0035(9)
C7 0.0638(14) 0.0444(13) 0.0556(13) -0.0003(11) 0.0078(11) 0.0016(10)
C8 0.0475(11) 0.0334(10) 0.0504(11) 0.0002(9) 0.0148(9) 0.0041(9)
C9 0.0587(13) 0.0550(14) 0.0591(13) 0.0085(11) 0.0190(11) -0.0022(10)
C10 0.0499(13) 0.0563(14) 0.0808(17) 0.0067(11) 0.0077(12) 0.0102(12)
C11 0.0587(13) 0.0477(13) 0.0606(13) -0.0144(11) 0.0025(10) 0.0115(11)
C12 0.0684(14) 0.0596(14) 0.0551(13) -0.0068(12) 0.0126(11) -0.0109(11)
C13 0.0549(12) 0.0498(13) 0.0591(13) 0.0062(10) 0.0140(10) -0.0053(10)
C14 0.0839(17) 0.092(2) 0.0770(17) -0.0257(15) -0.0137(14) 0.0242(14)
C15 0.0822(19) 0.0621(17) 0.127(2) -0.0281(14) -0.0092(17) 0.0158(16)
C16 0.0726(16) 0.0589(16) 0.0998(19) -0.0182(13) -0.0212(14) 0.0224(13)
C17 0.0542(12) 0.0437(11) 0.0364(10) -0.0062(10) 0.0049(9) -0.0006(8)
C18 0.0802(16) 0.0666(16) 0.0721(15) -0.0210(13) -0.0252(13) 0.0218(12)
C19 0.110(2) 0.0661(17) 0.0666(16) -0.0104(16) -0.0159(15) 0.0225(13)
N1 0.0848(12) 0.0381(10) 0.0466(9) -0.0041(9) 0.0182(9) 0.0006(7)
N2 0.0893(15) 0.0513(12) 0.0658(12) -0.0105(11) 0.0208(11) 0.0070(10)
O1 0.1032(13) 0.0362(9) 0.1041(13) 0.0068(9) 0.0379(10) 0.0035(8)
O2 0.1009(13) 0.0472(9) 0.0918(12) 0.0005(9) 0.0475(10) 0.0116(9)
O3 0.0551(8) 0.0692(10) 0.0733(10) 0.0123(8) 0.0112(7) 0.0181(8)
O4 0.0911(11) 0.0506(9) 0.0640(9) -0.0236(8) 0.0055(8) 0.0020(7)
S1 0.0603(3) 0.0455(3) 0.0507(3) -0.0042(3) 0.0078(2) 0.0067(2)

loop_
_atom_type_symbol
_atom_type_description
_atom_type_scat_dispersion_real
_atom_type_scat_dispersion_imag
_atom_type_scat_source
C C 0.0033 0.0016 'International Tables Vol C Tables 4.2.6.8 and 6.1.1.4'
H H 0.0000 0.0000 'International Tables Vol C Tables 4.2.6.8 and 6.1.1.4'
N N 0.0061 0.0033 'International Tables Vol C Tables 4.2.6.8 and 6.1.1.4'
O O 0.0106 0.0060 'International Tables Vol C Tables 4.2.6.8 and 6.1.1.4'
S S 0.1246 0.1234 'International Tables Vol C Tables 4.2.6.8 and 6.1.1.4'

loop_
_geom_angle_atom_site_label_1
_geom_angle_atom_site_label_2
_geom_angle_atom_site_label_3
_geom_angle_site_symmetry_3
_geom_angle
C2 C1 C6 . 118.52(18)
C2 C1 C7 . 119.73(18)
C6 C1 C7 . 121.73(18)
C3 C2 C1 . 121.22(19)
C3 C2 H2 . 119.4
C1 C2 H2 . 119.4
C2 C3 C4 . 119.8(2)
C2 C3 H3 . 120.1
C4 C3 H3 . 120.1
C5 C4 C3 . 119.45(18)
C5 C4 N1 . 117.54(17)
C3 C4 N1 . 122.87(19)
C6 C5 C4 . 120.33(18)
C6 C5 H5 . 119.8
C4 C5 H5 . 119.8
C5 C6 C1 . 120.66(19)
C5 C6 H6 . 119.7
C1 C6 H6 . 119.7
O1 C7 O2 . 122.1(2)
O1 C7 C1 . 124.1(2)
O2 C7 C1 . 113.71(18)
C9 C8 C13 . 119.75(19)
C9 C8 S1 . 119.75(15)
C13 C8 S1 . 120.35(15)
C10 C9 C8 . 119.48(19)
C10 C9 H9 . 120.3
C8 C9 H9 . 120.3
C9 C10 C11 . 121.8(2)
C9 C10 H10 . 119.1
C11 C10 H10 . 119.1
C12 C11 C10 . 117.5(2)
C12 C11 C14 . 121.9(2)
C10 C11 C14 . 120.6(2)
C11 C12 C13 . 121.5(2)
C11 C12 H12 . 119.3
C13 C12 H12 . 119.3
C12 C13 C8 . 119.96(19)
C12 C13 H13 . 120.0
C8 C13 H13 . 120.0
C11 C14 H14A . 109.5
C11 C14 H14B . 109.5
H14A C14 H14B . 109.5
C11 C14 H14C . 109.5
H14A C14 H14C . 109.5
H14B C14 H14C . 109.5
C11 C14 H14D . 109.5
H14A C14 H14D . 141.1
H14B C14 H14D . 56.3
H14C C14 H14D . 56.3
C11 C14 H14E . 109.5
H14A C14 H14E . 56.3
H14B C14 H14E . 141.1
H14C C14 H14E . 56.3
H14D C14 H14E . 109.5
C11 C14 H14F . 109.5
H14A C14 H14F . 56.3
H14B C14 H14F . 56.3
H14C C14 H14F . 141.1
H14D C14 H14F . 109.5
H14E C14 H14F . 109.5
N2 C15 C16 . 124.4(2)
N2 C15 H15 . 117.8
C16 C15 H15 . 117.8
C17 C16 C15 . 120.1(2)
C17 C16 H16 . 120.0
C15 C16 H16 . 120.0
C16 C17 C18 . 115.33(19)
C16 C17 C17 3_775 122.4(2)
C18 C17 C17 3_775 122.3(2)
C17 C18 C19 . 120.6(2)
C17 C18 H18 . 119.7
C19 C18 H18 . 119.7
N2 C19 C18 . 123.8(2)
N2 C19 H19 . 118.1
C18 C19 H19 . 118.1
C4 N1 S1 . 128.58(14)
C4 N1 H1 . 115.7
S1 N1 H1 . 115.7
C19 N2 C15 . 115.7(2)
C7 O2 H2A . 109.5
O3 S1 O4 . 119.64(10)
O3 S1 N1 . 109.31(9)
O4 S1 N1 . 104.32(9)
O3 S1 C8 . 108.50(9)
O4 S1 C8 . 107.93(9)
N1 S1 C8 . 106.38(9)

loop_
_geom_bond_atom_site_label_1
_geom_bond_atom_site_label_2
_geom_bond_site_symmetry_2
_geom_bond_distance
C1 C2 . 1.382(3)
C1 C6 . 1.389(2)
C1 C7 . 1.482(3)
C2 C3 . 1.379(3)
C2 H2 . 0.9300
C3 C4 . 1.387(3)
C3 H3 . 0.9300
C4 C5 . 1.383(3)
C4 N1 . 1.419(2)
C5 C6 . 1.377(3)
C5 H5 . 0.9300
C6 H6 . 0.9300
C7 O1 . 1.207(2)
C7 O2 . 1.310(2)
C8 C9 . 1.378(3)
C8 C13 . 1.379(3)
C8 S1 . 1.7563(19)
C9 C10 . 1.370(3)
C9 H9 . 0.9300
C10 C11 . 1.391(3)
C10 H10 . 0.9300
C11 C12 . 1.375(3)
C11 C14 . 1.503(3)
C12 C13 . 1.375(3)
C12 H12 . 0.9300
C13 H13 . 0.9300
C14 H14A . 0.9600
C14 H14B . 0.9600
C14 H14C . 0.9600
C14 H14D . 0.9600
C14 H14E . 0.9600
C14 H14F . 0.9600
C15 N2 . 1.309(3)
C15 C16 . 1.376(3)
C15 H15 . 0.9300
C16 C17 . 1.360(3)
C16 H16 . 0.9300
C17 C18 . 1.367(3)
C17 C17 3_775 1.485(3)
C18 C19 . 1.379(3)
C18 H18 . 0.9300
C19 N2 . 1.300(3)
C19 H19 . 0.9300
N1 S1 . 1.6253(16)
N1 H1 . 0.8600
O2 H2A . 0.8200
O3 S1 . 1.4254(14)
O4 S1 . 1.4300(14)

loop_
_geom_hbond_atom_site_label_D
_geom_hbond_atom_site_label_H
_geom_hbond_atom_site_label_A
_geom_hbond_site_symmetry_A
_geom_hbond_distance_DH
_geom_hbond_distance_HA
_geom_hbond_distance_DA
_geom_hbond_angle_DHA
N1 H1 O1 1_545 0.86 2.03 2.861(2) 162
O2 H2A N2 1_565 0.82 1.87 2.691(2) 175
C2 H2 O4 1_565 0.93 2.51 3.413(2) 163

loop_
_geom_torsion_atom_site_label_1
_geom_torsion_atom_site_label_2
_geom_torsion_atom_site_label_3
_geom_torsion_atom_site_label_4
_geom_torsion_site_symmetry_1
_geom_torsion_site_symmetry_4
_geom_torsion
C6 C1 C2 C3 . . -2.1(3)
C7 C1 C2 C3 . . 176.19(18)
C1 C2 C3 C4 . . 0.9(3)
C2 C3 C4 C5 . . 1.3(3)
C2 C3 C4 N1 . . -174.24(18)
C3 C4 C5 C6 . . -2.3(3)
N1 C4 C5 C6 . . 173.49(16)
C4 C5 C6 C1 . . 1.1(3)
C2 C1 C6 C5 . . 1.1(3)
C7 C1 C6 C5 . . -177.15(18)
C2 C1 C7 O1 . . 7.0(3)
C6 C1 C7 O1 . . -174.8(2)
C2 C1 C7 O2 . . -169.59(19)
C6 C1 C7 O2 . . 8.6(3)
C13 C8 C9 C10 . . 0.0(3)
S1 C8 C9 C10 . . -175.72(15)
C8 C9 C10 C11 . . 0.8(3)
C9 C10 C11 C12 . . -1.0(3)
C9 C10 C11 C14 . . 179.9(2)
C10 C11 C12 C13 . . 0.5(3)
C14 C11 C12 C13 . . 179.54(19)
C11 C12 C13 C8 . . 0.3(3)
C9 C8 C13 C12 . . -0.5(3)
S1 C8 C13 C12 . . 175.18(15)
N2 C15 C16 C17 . . -0.2(5)
C15 C16 C17 C18 . . -0.2(4)
C15 C16 C17 C17 . 3_775 -179.4(3)
C16 C17 C18 C19 . . 0.7(4)
C17 C17 C18 C19 3_775 . 179.9(2)
C17 C18 C19 N2 . . -0.9(4)
C5 C4 N1 S1 . . 153.34(15)
C3 C4 N1 S1 . . -31.0(3)
C18 C19 N2 C15 . . 0.5(4)
C16 C15 N2 C19 . . 0.1(4)
C4 N1 S1 O3 . . 42.72(19)
C4 N1 S1 O4 . . 171.78(16)
C4 N1 S1 C8 . . -74.25(18)
C9 C8 S1 O3 . . -169.22(15)
C13 C8 S1 O3 . . 15.07(18)
C9 C8 S1 O4 . . 59.76(17)
C13 C8 S1 O4 . . -115.95(17)
C9 C8 S1 N1 . . -51.71(17)
C13 C8 S1 N1 . . 132.58(16)
